data_8106338
loop_
_publ_author_name
'Ren-Shu, Wang'
'Jing, Feng'

_publ_section_title
;
 Crystal structure of triaqua-(pyridine-2,6-dicarboxylato-\k3
 O,N,O&#x2032;)cobalt(II) -- 6-phenyl-1,3,5-triazine-2,4-diamine (1/1),
 C16H18CoN6O7
;
_journal_issue 5
_journal_name_full 'Zeitschrift f\"ur Kristallographie - New Crystal Structures'
_journal_page_first 901
_journal_page_last 902
_journal_paper_doi 10.1515/ncrs-2018-0088
_journal_volume 233
_journal_year 2018
_chemical_formula_sum 'C16 H18 Co N6 O7'
_chemical_formula_weight 465.29
_space_group_crystal_system monoclinic
_space_group_IT_number 14
_space_group_name_Hall '-P 2ybc'
_space_group_name_H-M_alt 'P 1 21/c 1'
_atom_sites_solution_hydrogens mixed
_cell_angle_alpha 90
_cell_angle_beta 103.057(3)
_cell_angle_gamma 90
_cell_formula_units_Z 4
_cell_length_a 12.6820(11)
_cell_length_b 7.9486(6)
_cell_length_c 19.6429(15)
_cell_measurement_reflns_used 1096
_cell_measurement_temperature 296(2)
_cell_measurement_theta_max 20.50
_cell_measurement_theta_min 2.38
_cell_volume 1928.9(3)
_computing_structure_refinement 'SHELXL-2014/7 (Sheldrick, 2014)'
_diffrn_ambient_temperature 296(2)
_diffrn_measured_fraction_theta_full 0.994
_diffrn_measured_fraction_theta_max 0.994
_diffrn_measurement_device_type CCD
_diffrn_radiation_type MoK\a
_diffrn_radiation_wavelength 0.71073
_diffrn_reflns_av_R_equivalents 0.0744
_diffrn_reflns_av_unetI/netI 0.0660
_diffrn_reflns_Laue_measured_fraction_full 0.994
_diffrn_reflns_Laue_measured_fraction_max 0.994
_diffrn_reflns_limit_h_max 15
_diffrn_reflns_limit_h_min -13
_diffrn_reflns_limit_k_max 9
_diffrn_reflns_limit_k_min -9
_diffrn_reflns_limit_l_max 23
_diffrn_reflns_limit_l_min -23
_diffrn_reflns_number 11869
_diffrn_reflns_point_group_measured_fraction_full 0.994
_diffrn_reflns_point_group_measured_fraction_max 0.994
_diffrn_reflns_theta_full 24.963
_diffrn_reflns_theta_max 24.963
_diffrn_reflns_theta_min 1.648
_exptl_absorpt_coefficient_mu 0.944
_exptl_absorpt_correction_type multi-scan
_exptl_absorpt_process_details sadabs
_exptl_crystal_colour pink
_exptl_crystal_density_diffrn 1.602
_exptl_crystal_description Block
_exptl_crystal_F_000 956
_exptl_crystal_size_max 0.220
_exptl_crystal_size_mid 0.200
_exptl_crystal_size_min 0.180
_exptl_transmission_factor_max 0.864
_exptl_transmission_factor_min 0.864
_refine_diff_density_max 0.307
_refine_diff_density_min -0.647
_refine_diff_density_rms 0.075
_refine_ls_extinction_coef .
_refine_ls_extinction_method none
_refine_ls_goodness_of_fit_ref 0.970
_refine_ls_hydrogen_treatment mixed
_refine_ls_matrix_type full
_refine_ls_number_parameters 289
_refine_ls_number_reflns 3359
_refine_ls_number_restraints 9
_refine_ls_restrained_S_all 0.969
_refine_ls_R_factor_all 0.0646
_refine_ls_R_factor_gt 0.0429
_refine_ls_shift/su_max 0.000
_refine_ls_shift/su_mean 0.000
_refine_ls_structure_factor_coef Fsqd
_refine_ls_weighting_details 'w=1/[\s^2^(Fo^2^)+(0.0486P)^2^] where P=(Fo^2^+2Fc^2^)/3'
_refine_ls_weighting_scheme calc
_refine_ls_wR_factor_gt 0.0947
_refine_ls_wR_factor_ref 0.1077
_reflns_Friedel_coverage 0.000
_reflns_Friedel_fraction_full .
_reflns_Friedel_fraction_max .
_reflns_number_gt 2419
_reflns_number_total 3359
_reflns_threshold_expression 'I > 2\s(I)'
_cod_data_source_file suppl_ncrs-2018-0088_suppl.cif
_cod_data_source_block 1_a
_cod_original_sg_symbol_H-M 'P 21/c'
_cod_database_code 8106338
_shelx_space_group_comment
;
The symmetry employed for this shelxl refinement is uniquely defined
by the following loop, which should always be used as a source of
symmetry information in preference to the above space-group names.
They are only intended as comments.
;
_shelx_estimated_absorpt_t_min 0.819
_shelx_estimated_absorpt_t_max 0.849

loop_
_space_group_symop_operation_xyz
'x, y, z'
'-x, y+1/2, -z+1/2'
'-x, -y, -z'
'x, -y-1/2, z-1/2'

loop_
_atom_site_label
_atom_site_type_symbol
_atom_site_fract_x
_atom_site_fract_y
_atom_site_fract_z
_atom_site_U_iso_or_equiv
_atom_site_adp_type
_atom_site_occupancy
_atom_site_site_symmetry_order
_atom_site_calc_flag
_atom_site_refinement_flags_posn
_atom_site_refinement_flags_adp
_atom_site_refinement_flags_occupancy
_atom_site_disorder_assembly
_atom_site_disorder_group
C1 C 0.1240(3) 0.5038(4) 0.70748(16) 0.0220(7) Uani 1 1 d . . . . .
C2 C 0.1326(3) 0.4979(4) 0.63211(16) 0.0240(8) Uani 1 1 d . . . . .
C3 C 0.1481(3) 0.3564(4) 0.59459(18) 0.0353(9) Uani 1 1 d . . . . .
H3 H 0.1544 0.2506 0.6153 0.042 Uiso 1 1 calc R U . . .
C4 C 0.1539(3) 0.3757(4) 0.52567(19) 0.0408(10) Uani 1 1 d . . . . .
H4 H 0.1624 0.2819 0.4991 0.049 Uiso 1 1 calc R U . . .
C5 C 0.1473(3) 0.5338(5) 0.49618(18) 0.0354(9) Uani 1 1 d . . . . .
H5 H 0.1533 0.5482 0.4502 0.042 Uiso 1 1 calc R U . . .
C6 C 0.1315(3) 0.6701(4) 0.53617(16) 0.0249(8) Uani 1 1 d . . . . .
C7 C 0.1277(3) 0.8538(4) 0.51467(17) 0.0260(8) Uani 1 1 d . . . . .
C8 C 0.4395(3) 0.5899(5) 0.65890(19) 0.0428(10) Uani 1 1 d . . . . .
H8 H 0.3733 0.5500 0.6649 0.051 Uiso 1 1 calc R U . . .
C9 C 0.4604(4) 0.5941(6) 0.5931(2) 0.0576(13) Uani 1 1 d . . . . .
H9 H 0.4080 0.5577 0.5548 0.069 Uiso 1 1 calc R U . . .
C10 C 0.5575(4) 0.6515(6) 0.5838(2) 0.0562(12) Uani 1 1 d . . . . .
H10 H 0.5712 0.6537 0.5392 0.067 Uiso 1 1 calc R U . . .
C11 C 0.6348(4) 0.7057(5) 0.6398(2) 0.0519(12) Uani 1 1 d . . . . .
H11 H 0.7012 0.7441 0.6335 0.062 Uiso 1 1 calc R U . . .
C12 C 0.6140(3) 0.7033(5) 0.7061(2) 0.0390(10) Uani 1 1 d . . . . .
H12 H 0.6663 0.7414 0.7441 0.047 Uiso 1 1 calc R U . . .
C13 C 0.5166(3) 0.6448(4) 0.71606(17) 0.0289(8) Uani 1 1 d . . . . .
C14 C 0.4937(3) 0.6392(4) 0.78634(17) 0.0276(8) Uani 1 1 d . . . . .
C15 C 0.5462(3) 0.5856(4) 0.90220(18) 0.0309(8) Uani 1 1 d . . . . .
C16 C 0.3736(3) 0.6576(4) 0.85586(17) 0.0283(8) Uani 1 1 d . . . . .
Co1 Co 0.10054(4) 0.85788(5) 0.65842(2) 0.02205(16) Uani 1 1 d . . . . .
N1 N 0.1235(2) 0.6499(3) 0.60207(13) 0.0222(6) Uani 1 1 d . . . . .
N2 N 0.3927(2) 0.6720(4) 0.79065(14) 0.0293(7) Uani 1 1 d . . . . .
N3 N 0.5748(2) 0.5990(4) 0.84014(14) 0.0296(7) Uani 1 1 d . . . . .
N4 N 0.4471(2) 0.6127(4) 0.91318(14) 0.0327(7) Uani 1 1 d . . . . .
N5 N 0.6242(2) 0.5428(4) 0.95778(15) 0.0464(9) Uani 1 1 d . . . . .
H5A H 0.6096 0.5338 0.9983 0.056 Uiso 1 1 calc R U . . .
H5B H 0.6890 0.5244 0.9529 0.056 Uiso 1 1 calc R U . . .
N6 N 0.2738(2) 0.6910(4) 0.86206(15) 0.0420(9) Uani 1 1 d . . . . .
H6A H 0.2577 0.6836 0.9022 0.050 Uiso 1 1 calc R U . . .
H6B H 0.2251 0.7201 0.8259 0.050 Uiso 1 1 calc R U . . .
O1 O 0.1374(2) 0.3742(3) 0.74320(11) 0.0325(6) Uani 1 1 d . . . . .
O2 O 0.10187(18) 0.6474(3) 0.72942(11) 0.0252(5) Uani 1 1 d . . . . .
O3 O 0.1422(2) 0.8881(3) 0.45581(12) 0.0401(7) Uani 1 1 d . . . . .
O4 O 0.11342(19) 0.9580(3) 0.56004(11) 0.0324(6) Uani 1 1 d . . . . .
O5 O 0.2655(2) 0.8910(3) 0.69554(14) 0.0369(6) Uani 1 1 d D . . . .
H1W H 0.305(3) 0.823(4) 0.7226(17) 0.055 Uiso 1 1 d D U . . .
H2W H 0.306(3) 0.961(4) 0.684(2) 0.055 Uiso 1 1 d D U . . .
O6 O 0.0778(2) 1.0538(4) 0.71924(18) 0.0542(8) Uani 1 1 d D . . . .
H3W H 0.112(3) 1.143(4) 0.726(3) 0.081 Uiso 1 1 d D U . . .
H4W H 0.018(2) 1.068(6) 0.729(2) 0.081 Uiso 1 1 d D U . . .
O7 O -0.0715(2) 0.8460(3) 0.62834(12) 0.0327(6) Uani 1 1 d D . . . .
H5W H -0.103(3) 0.852(5) 0.6607(15) 0.049 Uiso 1 1 d D U . . .
H6W H -0.092(3) 0.922(4) 0.5998(16) 0.049 Uiso 1 1 d D U . . .

loop_
_atom_site_aniso_label
_atom_site_aniso_U_11
_atom_site_aniso_U_22
_atom_site_aniso_U_33
_atom_site_aniso_U_23
_atom_site_aniso_U_13
_atom_site_aniso_U_12
C1 0.0202(19) 0.0228(19) 0.0225(17) -0.0027(15) 0.0036(14) -0.0034(14)
C2 0.0264(19) 0.0203(18) 0.0259(17) -0.0021(15) 0.0072(15) -0.0011(15)
C3 0.053(3) 0.0199(18) 0.034(2) -0.0032(17) 0.0114(18) 0.0015(18)
C4 0.065(3) 0.027(2) 0.033(2) -0.0132(18) 0.015(2) 0.0037(19)
C5 0.044(2) 0.038(2) 0.0261(19) -0.0033(17) 0.0136(17) 0.0043(18)
C6 0.0245(19) 0.030(2) 0.0204(17) -0.0020(15) 0.0061(14) 0.0010(15)
C7 0.0185(18) 0.035(2) 0.0251(18) 0.0048(17) 0.0064(14) 0.0028(16)
C8 0.036(2) 0.057(3) 0.037(2) -0.009(2) 0.0110(19) -0.005(2)
C9 0.053(3) 0.085(4) 0.035(2) -0.013(2) 0.010(2) 0.000(3)
C10 0.069(3) 0.071(3) 0.036(2) -0.001(2) 0.029(2) 0.004(3)
C11 0.047(3) 0.068(3) 0.050(3) 0.003(2) 0.030(2) -0.008(2)
C12 0.033(2) 0.047(2) 0.039(2) 0.0024(19) 0.0124(19) -0.0003(18)
C13 0.029(2) 0.032(2) 0.0281(18) -0.0005(16) 0.0107(16) 0.0044(16)
C14 0.024(2) 0.0294(19) 0.0302(19) 0.0022(16) 0.0080(16) 0.0005(16)
C15 0.028(2) 0.033(2) 0.0292(19) 0.0045(16) 0.0015(16) 0.0027(16)
C16 0.026(2) 0.033(2) 0.0270(18) 0.0004(16) 0.0069(16) -0.0016(16)
Co1 0.0259(3) 0.0191(3) 0.0227(3) -0.0004(2) 0.00854(19) 0.0004(2)
N1 0.0260(16) 0.0202(14) 0.0218(14) 0.0005(12) 0.0084(12) -0.0019(12)
N2 0.0245(17) 0.0408(18) 0.0236(15) 0.0061(13) 0.0074(13) 0.0056(13)
N3 0.0264(17) 0.0348(17) 0.0276(16) 0.0025(13) 0.0058(13) 0.0059(13)
N4 0.0278(18) 0.0457(19) 0.0233(15) 0.0046(14) 0.0033(13) 0.0053(14)
N5 0.034(2) 0.073(3) 0.0308(17) 0.0101(17) 0.0035(15) 0.0133(17)
N6 0.0263(19) 0.075(3) 0.0270(16) 0.0087(16) 0.0115(14) 0.0087(16)
O1 0.0486(17) 0.0216(13) 0.0295(13) 0.0046(11) 0.0135(12) 0.0009(11)
O2 0.0336(14) 0.0192(12) 0.0251(12) -0.0021(10) 0.0114(11) 0.0017(10)
O3 0.0487(17) 0.0498(17) 0.0285(14) 0.0143(12) 0.0228(13) 0.0139(13)
O4 0.0431(16) 0.0296(14) 0.0264(13) 0.0045(11) 0.0119(12) 0.0024(12)
O5 0.0272(16) 0.0411(17) 0.0415(16) 0.0132(13) 0.0058(12) -0.0049(12)
O6 0.050(2) 0.0376(17) 0.087(2) -0.0297(17) 0.0421(18) -0.0153(15)
O7 0.0319(15) 0.0393(16) 0.0275(14) 0.0085(12) 0.0083(11) 0.0054(12)

loop_
_atom_type_symbol
_atom_type_description
_atom_type_scat_dispersion_real
_atom_type_scat_dispersion_imag
_atom_type_scat_source
C C 0.0033 0.0016 'International Tables Vol C Tables 4.2.6.8 and 6.1.1.4'
H H 0.0000 0.0000 'International Tables Vol C Tables 4.2.6.8 and 6.1.1.4'
N N 0.0061 0.0033 'International Tables Vol C Tables 4.2.6.8 and 6.1.1.4'
O O 0.0106 0.0060 'International Tables Vol C Tables 4.2.6.8 and 6.1.1.4'
Co Co 0.3494 0.9721 'International Tables Vol C Tables 4.2.6.8 and 6.1.1.4'

loop_
_geom_angle_atom_site_label_1
_geom_angle_atom_site_label_2
_geom_angle_atom_site_label_3
_geom_angle
_geom_angle_site_symmetry_1
_geom_angle_site_symmetry_3
O1 C1 O2 124.5(3) . .
O1 C1 C2 120.0(3) . .
O2 C1 C2 115.5(3) . .
N1 C2 C3 120.5(3) . .
N1 C2 C1 112.7(3) . .
C3 C2 C1 126.8(3) . .
C2 C3 C4 118.6(3) . .
C2 C3 H3 120.7 . .
C4 C3 H3 120.7 . .
C5 C4 C3 120.1(3) . .
C5 C4 H4 120.0 . .
C3 C4 H4 120.0 . .
C4 C5 C6 118.7(3) . .
C4 C5 H5 120.7 . .
C6 C5 H5 120.7 . .
N1 C6 C5 120.8(3) . .
N1 C6 C7 112.5(3) . .
C5 C6 C7 126.7(3) . .
O3 C7 O4 126.2(3) . .
O3 C7 C6 117.9(3) . .
O4 C7 C6 115.9(3) . .
C9 C8 C13 120.3(4) . .
C9 C8 H8 119.9 . .
C13 C8 H8 119.9 . .
C10 C9 C8 120.3(4) . .
C10 C9 H9 119.8 . .
C8 C9 H9 119.8 . .
C11 C10 C9 120.1(4) . .
C11 C10 H10 119.9 . .
C9 C10 H10 119.9 . .
C10 C11 C12 119.9(4) . .
C10 C11 H11 120.1 . .
C12 C11 H11 120.1 . .
C13 C12 C11 120.4(4) . .
C13 C12 H12 119.8 . .
C11 C12 H12 119.8 . .
C12 C13 C8 119.0(3) . .
C12 C13 C14 121.1(3) . .
C8 C13 C14 119.9(3) . .
N2 C14 N3 125.2(3) . .
N2 C14 C13 116.8(3) . .
N3 C14 C13 118.0(3) . .
N4 C15 N5 117.1(3) . .
N4 C15 N3 125.8(3) . .
N5 C15 N3 117.1(3) . .
N6 C16 N4 118.3(3) . .
N6 C16 N2 116.5(3) . .
N4 C16 N2 125.2(3) . .
O6 Co1 N1 176.42(12) . .
O6 Co1 O5 87.80(12) . .
N1 Co1 O5 92.13(11) . .
O6 Co1 O7 85.65(11) . .
N1 Co1 O7 94.38(10) . .
O5 Co1 O7 173.43(10) . .
O6 Co1 O4 107.37(12) . .
N1 Co1 O4 76.21(9) . .
O5 Co1 O4 89.62(9) . .
O7 Co1 O4 92.79(9) . .
O6 Co1 O2 101.25(11) . .
N1 Co1 O2 75.17(9) . .
O5 Co1 O2 90.64(9) . .
O7 Co1 O2 90.17(9) . .
O4 Co1 O2 151.37(9) . .
C6 N1 C2 121.3(3) . .
C6 N1 Co1 118.7(2) . .
C2 N1 Co1 120.0(2) . .
C14 N2 C16 115.0(3) . .
C14 N3 C15 114.7(3) . .
C15 N4 C16 114.1(3) . .
C15 N5 H5A 120.0 . .
C15 N5 H5B 120.0 . .
H5A N5 H5B 120.0 . .
C16 N6 H6A 120.0 . .
C16 N6 H6B 120.0 . .
H6A N6 H6B 120.0 . .
C1 O2 Co1 116.27(19) . .
C7 O4 Co1 116.7(2) . .
Co1 O5 H1W 124(3) . .
Co1 O5 H2W 129(3) . .
H1W O5 H2W 106(4) . .
Co1 O6 H3W 127(3) . .
Co1 O6 H4W 120(3) . .
H3W O6 H4W 109(5) . .
Co1 O7 H5W 116(3) . .
Co1 O7 H6W 108(3) . .
H5W O7 H6W 110(4) . .

loop_
_geom_bond_atom_site_label_1
_geom_bond_atom_site_label_2
_geom_bond_distance
_geom_bond_site_symmetry_2
C1 O1 1.236(4) .
C1 O2 1.274(4) .
C1 C2 1.509(4) .
C2 N1 1.338(4) .
C2 C3 1.382(4) .
C3 C4 1.381(5) .
C3 H3 0.9300 .
C4 C5 1.378(5) .
C4 H4 0.9300 .
C5 C6 1.379(5) .
C5 H5 0.9300 .
C6 N1 1.331(4) .
C6 C7 1.518(4) .
C7 O3 1.241(4) .
C7 O4 1.259(4) .
C8 C9 1.377(5) .
C8 C13 1.382(5) .
C8 H8 0.9300 .
C9 C10 1.364(6) .
C9 H9 0.9300 .
C10 C11 1.368(6) .
C10 H10 0.9300 .
C11 C12 1.385(5) .
C11 H11 0.9300 .
C12 C13 1.375(5) .
C12 H12 0.9300 .
C13 C14 1.474(5) .
C14 N2 1.328(4) .
C14 N3 1.336(4) .
C15 N4 1.340(4) .
C15 N5 1.341(4) .
C15 N3 1.352(4) .
C16 N6 1.327(4) .
C16 N4 1.338(4) .
C16 N2 1.361(4) .
Co1 O6 2.023(3) .
Co1 N1 2.047(3) .
Co1 O5 2.071(3) .
Co1 O7 2.130(3) .
Co1 O4 2.130(2) .
Co1 O2 2.176(2) .
N5 H5A 0.8600 .
N5 H5B 0.8600 .
N6 H6A 0.8600 .
N6 H6B 0.8600 .
O5 H1W 0.844(19) .
O5 H2W 0.828(19) .
O6 H3W 0.824(19) .
O6 H4W 0.834(19) .
O7 H5W 0.828(18) .
O7 H6W 0.827(18) .

loop_
_geom_torsion_atom_site_label_1
_geom_torsion_atom_site_label_2
_geom_torsion_atom_site_label_3
_geom_torsion_atom_site_label_4
_geom_torsion
_geom_torsion_site_symmetry_1
_geom_torsion_site_symmetry_2
_geom_torsion_site_symmetry_3
_geom_torsion_site_symmetry_4
O1 C1 C2 N1 -175.7(3) . . . .
O2 C1 C2 N1 4.9(4) . . . .
O1 C1 C2 C3 4.4(5) . . . .
O2 C1 C2 C3 -175.1(3) . . . .
N1 C2 C3 C4 0.0(5) . . . .
C1 C2 C3 C4 -180.0(3) . . . .
C2 C3 C4 C5 1.7(6) . . . .
C3 C4 C5 C6 -1.9(6) . . . .
C4 C5 C6 N1 0.4(5) . . . .
C4 C5 C6 C7 176.7(3) . . . .
N1 C6 C7 O3 175.0(3) . . . .
C5 C6 C7 O3 -1.6(5) . . . .
N1 C6 C7 O4 -2.7(4) . . . .
C5 C6 C7 O4 -179.3(3) . . . .
C13 C8 C9 C10 0.4(7) . . . .
C8 C9 C10 C11 -0.2(7) . . . .
C9 C10 C11 C12 -0.4(7) . . . .
C10 C11 C12 C13 0.8(6) . . . .
C11 C12 C13 C8 -0.6(6) . . . .
C11 C12 C13 C14 179.2(4) . . . .
C9 C8 C13 C12 0.0(6) . . . .
C9 C8 C13 C14 -179.8(4) . . . .
C12 C13 C14 N2 144.3(3) . . . .
C8 C13 C14 N2 -36.0(5) . . . .
C12 C13 C14 N3 -36.9(5) . . . .
C8 C13 C14 N3 142.8(4) . . . .
C5 C6 N1 C2 1.4(5) . . . .
C7 C6 N1 C2 -175.4(3) . . . .
C5 C6 N1 Co1 179.8(3) . . . .
C7 C6 N1 Co1 3.0(4) . . . .
C3 C2 N1 C6 -1.6(5) . . . .
C1 C2 N1 C6 178.4(3) . . . .
C3 C2 N1 Co1 180.0(3) . . . .
C1 C2 N1 Co1 0.0(4) . . . .
N3 C14 N2 C16 -1.8(5) . . . .
C13 C14 N2 C16 176.9(3) . . . .
N6 C16 N2 C14 179.4(3) . . . .
N4 C16 N2 C14 -0.7(5) . . . .
N2 C14 N3 C15 2.8(5) . . . .
C13 C14 N3 C15 -175.9(3) . . . .
N4 C15 N3 C14 -1.6(5) . . . .
N5 C15 N3 C14 179.0(3) . . . .
N5 C15 N4 C16 179.0(3) . . . .
N3 C15 N4 C16 -0.5(5) . . . .
N6 C16 N4 C15 -178.4(3) . . . .
N2 C16 N4 C15 1.7(5) . . . .
O1 C1 O2 Co1 173.4(3) . . . .
C2 C1 O2 Co1 -7.2(3) . . . .
O3 C7 O4 Co1 -176.3(3) . . . .
C6 C7 O4 Co1 1.1(4) . . . .
